data_4326286
loop_
_publ_author_name
'Ying Zhao'
'Peng Zhang'
'Bao Li'
'Xianggao Meng'
'Tianle Zhang'

_publ_section_title
;
 Two- and Three-Dimensional Silver(I)-Organic Networks Generated from
 Mono- and Dicarboxylphenylethynes
;
_journal_name_full 'Inorganic Chemistry'
_journal_page_first 9097
_journal_page_last 9105
_journal_paper_doi 10.1021/ic2012809
_journal_volume 50
_journal_year 2011
_chemical_formula_sum 'C10 H3 Ag4 N O7'
_chemical_formula_weight 680.61
_chemical_name_systematic
; 
 ? 
;
_space_group_IT_number 15
_symmetry_cell_setting monoclinic
_symmetry_space_group_name_Hall '-C 2yc'
_symmetry_space_group_name_H-M 'C 1 2/c 1'
_atom_sites_solution_hydrogens geom
_atom_sites_solution_primary direct
_atom_sites_solution_secondary difmap
_audit_creation_method SHELXL-97
_cell_angle_alpha 90.00
_cell_angle_beta 109.9660(10)
_cell_angle_gamma 90.00
_cell_formula_units_Z 8
_cell_length_a 16.9809(13)
_cell_length_b 10.0515(8)
_cell_length_c 15.0429(12)
_cell_measurement_temperature 298(2)
_cell_volume 2413.3(3)
_computing_structure_refinement 'SHELXL-97 (Sheldrick, 1997)'
_computing_structure_solution 'SHELXS-97 (Sheldrick, 1990)'
_diffrn_ambient_temperature 298(2)
_diffrn_measured_fraction_theta_full 0.986
_diffrn_measured_fraction_theta_max 0.986
_diffrn_radiation_monochromator graphite
_diffrn_radiation_source 'fine-focus sealed tube'
_diffrn_radiation_type MoK\a
_diffrn_radiation_wavelength 0.71073
_diffrn_reflns_av_R_equivalents 0.1053
_diffrn_reflns_av_sigmaI/netI 0.0707
_diffrn_reflns_limit_h_max 19
_diffrn_reflns_limit_h_min -22
_diffrn_reflns_limit_k_max 9
_diffrn_reflns_limit_k_min -13
_diffrn_reflns_limit_l_max 19
_diffrn_reflns_limit_l_min -19
_diffrn_reflns_number 7857
_diffrn_reflns_theta_full 28.30
_diffrn_reflns_theta_max 28.30
_diffrn_reflns_theta_min 2.39
_exptl_absorpt_coefficient_mu 6.432
_exptl_absorpt_correction_T_max 0.5402
_exptl_absorpt_correction_T_min 0.4711
_exptl_absorpt_correction_type multi-scan
_exptl_crystal_colour yellow-brown
_exptl_crystal_density_diffrn 3.747
_exptl_crystal_description block
_exptl_crystal_F_000 2512
_exptl_crystal_size_max 0.12
_exptl_crystal_size_mid 0.10
_exptl_crystal_size_min 0.10
_refine_diff_density_max 2.650
_refine_diff_density_min -1.435
_refine_diff_density_rms 0.316
_refine_ls_extinction_method none
_refine_ls_goodness_of_fit_ref 1.103
_refine_ls_hydrogen_treatment constr
_refine_ls_matrix_type full
_refine_ls_number_parameters 199
_refine_ls_number_reflns 2957
_refine_ls_number_restraints 0
_refine_ls_restrained_S_all 1.103
_refine_ls_R_factor_all 0.0591
_refine_ls_R_factor_gt 0.0556
_refine_ls_shift/su_max 0.001
_refine_ls_shift/su_mean 0.000
_refine_ls_structure_factor_coef Fsqd
_refine_ls_weighting_details 'calc w=1/[\s^2^(Fo^2^)+(0.0660P)^2^+35.3950P] where P=(Fo^2^+2Fc^2^)/3'
_refine_ls_weighting_scheme calc
_refine_ls_wR_factor_gt 0.1444
_refine_ls_wR_factor_ref 0.1479
_reflns_number_gt 2725
_reflns_number_total 2957
_reflns_threshold_expression >2sigma(I)
_cod_data_source_file ic2012809_si_004.cif
_cod_data_source_block 3
_cod_database_code 4326286

loop_
_symmetry_equiv_pos_as_xyz
'x, y, z'
'-x, y, -z+1/2'
'x+1/2, y+1/2, z'
'-x+1/2, y+1/2, -z+1/2'
'-x, -y, -z'
'x, -y, z-1/2'
'-x+1/2, -y+1/2, -z'
'x+1/2, -y+1/2, z-1/2'

loop_
_atom_site_label
_atom_site_type_symbol
_atom_site_fract_x
_atom_site_fract_y
_atom_site_fract_z
_atom_site_U_iso_or_equiv
_atom_site_adp_type
_atom_site_occupancy
_atom_site_symmetry_multiplicity
_atom_site_calc_flag
_atom_site_refinement_flags
O1 O 0.3957(4) -0.3473(5) 0.7862(4) 0.0312(12) Uani 1 1 d .
Ag4 Ag 0.51745(3) 0.50485(5) 0.60330(4) 0.03051(19) Uani 1 1 d .
Ag1 Ag 0.39300(5) 0.28180(7) 0.55176(5) 0.0429(2) Uani 1 1 d .
Ag2 Ag 0.36699(5) 0.56657(7) 0.64390(4) 0.0398(2) Uani 1 1 d .
Ag3 Ag 0.40811(4) 0.74813(6) 0.50767(5) 0.0369(2) Uani 1 1 d .
O3 O 0.4470(4) 0.2722(6) 0.8634(4) 0.0383(13) Uani 1 1 d .
C2 C 0.1749(4) -0.0177(7) 0.5644(5) 0.0221(13) Uani 1 1 d .
O2 O 0.4463(4) -0.2167(6) 0.9111(4) 0.0365(13) Uani 1 1 d .
O4 O 0.3934(4) 0.3411(6) 0.7142(5) 0.0462(16) Uani 1 1 d .
O6 O 0.2917(4) -0.0917(7) 0.4336(6) 0.0491(17) Uani 1 1 d .
O5 O 0.2919(4) 0.1194(6) 0.4623(5) 0.0391(13) Uani 1 1 d .
C4 C 0.2892(4) -0.1254(7) 0.6930(5) 0.0237(13) Uani 1 1 d .
H4 H 0.2655 -0.2083 0.6731 0.028 Uiso 1 1 calc R
C10 C 0.4048(4) 0.2561(7) 0.7774(5) 0.0262(14) Uani 1 1 d .
N1 N 0.3271(5) 0.0096(7) 0.4775(5) 0.0319(14) Uani 1 1 d .
C7 C 0.4056(4) -0.2339(7) 0.8264(5) 0.0232(13) Uani 1 1 d .
C9 C 0.3639(4) 0.1231(7) 0.7487(5) 0.0248(13) Uani 1 1 d .
C8 C 0.2888(4) 0.1145(7) 0.6720(5) 0.0246(13) Uani 1 1 d .
H8 H 0.2644 0.1907 0.6389 0.030 Uiso 1 1 calc R
O7 O 0.3978(4) -0.0024(8) 0.5379(5) 0.053(2) Uani 1 1 d .
C5 C 0.3632(4) -0.1154(6) 0.7703(5) 0.0217(12) Uani 1 1 d .
C6 C 0.3999(4) 0.0089(6) 0.7985(5) 0.0241(13) Uani 1 1 d .
H6 H 0.4487 0.0155 0.8508 0.029 Uiso 1 1 calc R
C3 C 0.2508(4) -0.0097(6) 0.6454(5) 0.0219(13) Uani 1 1 d .
C1 C 0.1161(5) -0.0188(7) 0.4928(5) 0.0276(14) Uani 1 1 d .

loop_
_atom_site_aniso_label
_atom_site_aniso_U_11
_atom_site_aniso_U_22
_atom_site_aniso_U_33
_atom_site_aniso_U_23
_atom_site_aniso_U_13
_atom_site_aniso_U_12
O1 0.042(3) 0.019(2) 0.025(2) 0.0003(19) 0.001(2) 0.005(2)
Ag4 0.0263(3) 0.0204(3) 0.0350(3) -0.0032(2) -0.0022(2) 0.00002(19)
Ag1 0.0485(4) 0.0320(4) 0.0425(4) -0.0023(3) 0.0081(3) -0.0106(3)
Ag2 0.0576(4) 0.0353(4) 0.0271(3) -0.0004(2) 0.0154(3) 0.0068(3)
Ag3 0.0431(4) 0.0237(3) 0.0404(4) -0.0002(2) 0.0098(3) 0.0015(2)
O3 0.046(3) 0.037(3) 0.030(3) -0.013(2) 0.010(2) -0.016(3)
C2 0.024(3) 0.016(3) 0.026(3) 0.002(2) 0.008(3) 0.000(2)
O2 0.046(3) 0.031(3) 0.023(3) -0.002(2) 0.000(2) 0.002(2)
O4 0.051(4) 0.026(3) 0.052(4) 0.014(3) 0.006(3) -0.006(3)
O6 0.051(4) 0.030(3) 0.069(5) -0.019(3) 0.024(3) -0.007(3)
O5 0.044(3) 0.025(3) 0.048(3) 0.009(3) 0.016(3) 0.007(2)
C4 0.025(3) 0.019(3) 0.023(3) 0.001(2) 0.003(2) 0.000(2)
C10 0.025(3) 0.020(3) 0.032(4) -0.005(3) 0.008(3) -0.002(2)
N1 0.037(3) 0.027(3) 0.034(3) 0.004(3) 0.015(3) 0.006(3)
C7 0.019(3) 0.018(3) 0.029(3) 0.005(3) 0.004(2) 0.002(2)
C9 0.024(3) 0.018(3) 0.029(3) 0.004(3) 0.005(3) 0.001(2)
C8 0.024(3) 0.020(3) 0.026(3) 0.004(3) 0.004(3) 0.004(2)
O7 0.032(3) 0.076(6) 0.046(4) 0.015(4) 0.005(3) 0.010(3)
C5 0.023(3) 0.014(3) 0.022(3) 0.002(2) 0.001(2) 0.001(2)
C6 0.025(3) 0.017(3) 0.024(3) 0.001(2) 0.001(3) 0.001(2)
C3 0.027(3) 0.017(3) 0.020(3) -0.001(2) 0.005(2) 0.001(2)
C1 0.030(3) 0.025(3) 0.023(3) 0.000(3) 0.005(3) 0.001(3)

loop_
_atom_type_symbol
_atom_type_description
_atom_type_scat_dispersion_real
_atom_type_scat_dispersion_imag
_atom_type_scat_source
C C 0.0033 0.0016 'International Tables Vol C Tables 4.2.6.8 and 6.1.1.4'
H H 0.0000 0.0000 'International Tables Vol C Tables 4.2.6.8 and 6.1.1.4'
N N 0.0061 0.0033 'International Tables Vol C Tables 4.2.6.8 and 6.1.1.4'
O O 0.0106 0.0060 'International Tables Vol C Tables 4.2.6.8 and 6.1.1.4'
Ag Ag -0.8971 1.1015 'International Tables Vol C Tables 4.2.6.8 and 6.1.1.4'

loop_
_geom_angle_atom_site_label_1
_geom_angle_atom_site_label_2
_geom_angle_atom_site_label_3
_geom_angle
_geom_angle_site_symmetry_1
_geom_angle_site_symmetry_3
C7 O1 Ag2 139.6(5) . 1_545
C7 O1 Ag4 106.4(4) . 2_646
Ag2 O1 Ag4 108.5(2) 1_545 2_646
C1 Ag4 O1 132.3(2) 7_556 2_666
C1 Ag4 O3 108.6(3) 7_556 2_656
O1 Ag4 O3 114.5(2) 2_666 2_656
C1 Ag4 Ag2 49.4(2) 7_556 .
O1 Ag4 Ag2 95.85(15) 2_666 .
O3 Ag4 Ag2 109.82(16) 2_656 .
C1 Ag4 Ag4 61.9(2) 7_556 5_666
O1 Ag4 Ag4 128.20(14) 2_666 5_666
O3 Ag4 Ag4 97.57(15) 2_656 5_666
Ag2 Ag4 Ag4 110.76(3) . 5_666
C1 Ag4 Ag1 53.9(2) 7_556 .
O1 Ag4 Ag1 151.32(14) 2_666 .
O3 Ag4 Ag1 55.63(16) 2_656 .
Ag2 Ag4 Ag1 67.60(2) . .
Ag4 Ag4 Ag1 80.39(3) 5_666 .
C1 Ag4 Ag3 48.63(19) 7_556 .
O1 Ag4 Ag3 87.76(13) 2_666 .
O3 Ag4 Ag3 157.11(16) 2_656 .
Ag2 Ag4 Ag3 59.85(2) . .
Ag4 Ag4 Ag3 70.51(2) 5_666 .
Ag1 Ag4 Ag3 102.22(3) . .
O5 Ag1 C1 122.3(2) . 7_556
O5 Ag1 O4 117.8(2) . .
C1 Ag1 O4 90.8(2) 7_556 .
O5 Ag1 O3 132.7(2) . 2_656
C1 Ag1 O3 97.4(2) 7_556 2_656
O4 Ag1 O3 82.8(2) . 2_656
O5 Ag1 Ag4 162.45(16) . .
C1 Ag1 Ag4 47.20(18) 7_556 .
O4 Ag1 Ag4 78.66(15) . .
O3 Ag1 Ag4 50.89(14) 2_656 .
O5 Ag1 Ag2 130.76(15) . .
C1 Ag1 Ag2 42.72(18) 7_556 .
O4 Ag1 Ag2 48.47(14) . .
O3 Ag1 Ag2 95.44(15) 2_656 .
Ag4 Ag1 Ag2 54.66(2) . .
O1 Ag2 C1 158.1(3) 1_565 7_556
O1 Ag2 O4 89.8(2) 1_565 .
C1 Ag2 O4 97.8(3) 7_556 .
O1 Ag2 O6 104.7(2) 1_565 7_556
C1 Ag2 O6 92.8(3) 7_556 7_556
O4 Ag2 O6 107.1(2) . 7_556
O1 Ag2 Ag4 111.80(15) 1_565 .
C1 Ag2 Ag4 49.9(2) 7_556 .
O4 Ag2 Ag4 81.35(18) . .
O6 Ag2 Ag4 142.66(17) 7_556 .
O1 Ag2 Ag3 113.51(15) 1_565 .
C1 Ag2 Ag3 50.6(2) 7_556 .
O4 Ag2 Ag3 142.96(18) . .
O6 Ag2 Ag3 94.79(18) 7_556 .
Ag4 Ag2 Ag3 63.73(2) . .
O1 Ag2 Ag1 137.50(14) 1_565 .
C1 Ag2 Ag1 48.8(2) 7_556 .
O4 Ag2 Ag1 49.45(18) . .
O6 Ag2 Ag1 99.60(14) 7_556 .
Ag4 Ag2 Ag1 57.74(2) . .
Ag3 Ag2 Ag1 98.40(3) . .
C1 Ag3 O2 107.4(2) 7_556 2_666
C1 Ag3 O3 90.9(2) 7_556 6_565
O2 Ag3 O3 85.5(2) 2_666 6_565
C1 Ag3 O6 121.4(2) 7_556 1_565
O2 Ag3 O6 131.2(2) 2_666 1_565
O3 Ag3 O6 94.0(2) 6_565 1_565
C1 Ag3 O7 160.1(3) 7_556 1_565
O2 Ag3 O7 83.4(2) 2_666 1_565
O3 Ag3 O7 106.8(2) 6_565 1_565
O6 Ag3 O7 50.0(2) 1_565 1_565
C1 Ag3 Ag2 47.23(19) 7_556 .
O2 Ag3 Ag2 100.54(15) 2_666 .
O3 Ag3 Ag2 137.78(15) 6_565 .
O6 Ag3 Ag2 111.33(18) 1_565 .
O7 Ag3 Ag2 115.34(17) 1_565 .
C1 Ag3 Ag4 45.88(19) 7_556 .
O2 Ag3 Ag4 61.83(15) 2_666 .
O3 Ag3 Ag4 92.56(13) 6_565 .
O6 Ag3 Ag4 165.89(17) 1_565 .
O7 Ag3 Ag4 138.83(15) 1_565 .
Ag2 Ag3 Ag4 56.43(2) . .
C10 O3 Ag4 110.5(5) . 2_656
C10 O3 Ag3 131.4(5) . 6_566
Ag4 O3 Ag3 91.2(2) 2_656 6_566
C10 O3 Ag1 130.4(5) . 2_656
Ag4 O3 Ag1 73.48(16) 2_656 2_656
Ag3 O3 Ag1 96.9(2) 6_566 2_656
C1 C2 C3 174.0(8) . .
C7 O2 Ag3 128.7(5) . 2_646
C10 O4 Ag2 156.0(6) . .
C10 O4 Ag1 121.9(6) . .
Ag2 O4 Ag1 82.1(2) . .
N1 O6 Ag3 97.1(5) . 1_545
N1 O6 Ag2 113.7(5) . 7_556
Ag3 O6 Ag2 144.8(3) 1_545 7_556
N1 O5 Ag1 107.1(5) . .
C5 C4 C3 119.7(6) . .
O4 C10 O3 125.7(7) . .
O4 C10 C9 117.2(7) . .
O3 C10 C9 117.1(7) . .
O5 N1 O7 120.4(8) . .
O5 N1 O6 120.9(7) . .
O7 N1 O6 118.7(8) . .
O2 C7 O1 123.4(7) . .
O2 C7 C5 117.5(6) . .
O1 C7 C5 119.1(6) . .
C6 C9 C8 120.1(7) . .
C6 C9 C10 120.4(6) . .
C8 C9 C10 119.6(6) . .
C3 C8 C9 119.5(6) . .
N1 O7 Ag3 94.2(6) . 1_545
C4 C5 C6 119.9(6) . .
C4 C5 C7 122.4(6) . .
C6 C5 C7 117.6(6) . .
C9 C6 C5 120.4(6) . .
C8 C3 C4 120.3(6) . .
C8 C3 C2 118.8(6) . .
C4 C3 C2 120.7(6) . .
C2 C1 Ag2 120.3(6) . 7_556
C2 C1 Ag4 158.9(7) . 7_556
Ag2 C1 Ag4 80.7(2) 7_556 7_556
C2 C1 Ag3 96.0(5) . 7_556
Ag2 C1 Ag3 82.1(3) 7_556 7_556
Ag4 C1 Ag3 85.5(3) 7_556 7_556
C2 C1 Ag1 101.0(5) . 7_556
Ag2 C1 Ag1 88.5(3) 7_556 7_556
Ag4 C1 Ag1 78.9(2) 7_556 7_556
Ag3 C1 Ag1 162.9(4) 7_556 7_556

loop_
_geom_bond_atom_site_label_1
_geom_bond_atom_site_label_2
_geom_bond_distance
_geom_bond_site_symmetry_2
O1 C7 1.273(9) .
O1 Ag2 2.204(5) 1_545
O1 Ag4 2.339(5) 2_646
Ag4 C1 2.240(8) 7_556
Ag4 O1 2.339(5) 2_666
Ag4 O3 2.425(6) 2_656
Ag4 Ag2 2.8899(10) .
Ag4 Ag4 2.9600(12) 5_666
Ag4 Ag1 2.9958(9) .
Ag4 Ag3 3.1102(8) .
Ag1 O5 2.417(7) .
Ag1 C1 2.465(8) 7_556
Ag1 O4 2.513(8) .
Ag1 O3 2.579(6) 2_656
Ag1 Ag2 3.2753(10) .
Ag2 O1 2.204(5) 1_565
Ag2 C1 2.223(8) 7_556
Ag2 O4 2.476(6) .
Ag2 O6 2.556(7) 7_556
Ag2 Ag3 2.9991(10) .
Ag3 C1 2.341(8) 7_556
Ag3 O2 2.380(6) 2_666
Ag3 O3 2.483(6) 6_565
Ag3 O6 2.498(8) 1_565
Ag3 O7 2.565(9) 1_565
O3 C10 1.257(9) .
O3 Ag4 2.425(6) 2_656
O3 Ag3 2.484(6) 6_566
O3 Ag1 2.579(6) 2_656
C2 C1 1.193(10) .
C2 C3 1.442(9) .
O2 C7 1.238(9) .
O2 Ag3 2.380(6) 2_646
O4 C10 1.243(10) .
O6 N1 1.250(9) .
O6 Ag3 2.498(8) 1_545
O6 Ag2 2.556(7) 7_556
O5 N1 1.239(9) .
C4 C5 1.394(9) .
C4 C3 1.404(9) .
C10 C9 1.500(9) .
N1 O7 1.240(10) .
C7 C5 1.494(9) .
C9 C6 1.393(9) .
C9 C8 1.401(9) .
C8 C3 1.400(10) .
O7 Ag3 2.565(9) 1_545
C5 C6 1.396(9) .
C1 Ag2 2.223(8) 7_556
C1 Ag4 2.240(8) 7_556
C1 Ag3 2.341(8) 7_556
C1 Ag1 2.465(8) 7_556
